data_7047823
loop_
_publ_author_name
'Tang, Changcheng'
'Jiang, XingXing'
'Yin, Wenlong'
'Liu, Lijuan'
'Xia, Mingjun'
'Huang, Qian'
'Song, Gaomin'
'Wang, Xiaoyang'
'Lin, Zheshuai'
'Chen, Chuangtian'

_publ_section_title
;
 Na<sub>3</sub>B<sub>7</sub>O<sub>11</sub>F<sub>2</sub>: a new sodium-rich
 fluorooxoborate with a unique [B<sub>14</sub>O<sub>24</sub>F<sub>4</sub>]
 ring and a short ultraviolet absorption edge.
;
_journal_issue 1
_journal_name_full 'Dalton transactions (Cambridge, England : 2003)'
_journal_page_first 21
_journal_page_last 24
_journal_paper_doi 10.1039/c8dt03348j
_journal_volume 48
_journal_year 2018
_chemical_formula_sum 'B14 F4 Na6 O22'
_chemical_formula_weight 717.28
_space_group_IT_number 62
_space_group_name_Hall '-P 2ac 2n'
_space_group_name_H-M_alt 'P n m a'
_symmetry_cell_setting orthorhombic
_symmetry_space_group_name_Hall '-P 2ac 2n'
_symmetry_space_group_name_H-M 'P n m a'
_atom_sites_solution_primary direct
_atom_sites_solution_secondary difmap
_audit_creation_method SHELXL-97
_audit_update_record
;
2018-04-28 deposited with the CCDC.
2018-10-18 downloaded from the CCDC.
;
_cell_angle_alpha 90.00
_cell_angle_beta 90.00
_cell_angle_gamma 90.00
_cell_formula_units_Z 2
_cell_length_a 9.2659(12)
_cell_length_b 16.3431(16)
_cell_length_c 6.6326(5)
_cell_measurement_reflns_used 2071
_cell_measurement_temperature 293(2)
_cell_measurement_theta_max 29.6860
_cell_measurement_theta_min 3.3320
_cell_volume 1004.40(18)
_computing_structure_refinement 'SHELXL-97 (Sheldrick, 1997)'
_computing_structure_solution 'SHELXS-97 (Sheldrick, 1990)'
_diffrn_ambient_temperature 293(2)
_diffrn_measured_fraction_theta_full 0.994
_diffrn_measured_fraction_theta_max 0.994
_diffrn_measurement_device_type Rigaku
_diffrn_radiation_monochromator graphite
_diffrn_radiation_source 'fine-focus sealed tube'
_diffrn_radiation_type MoK\a
_diffrn_radiation_wavelength 0.71073
_diffrn_reflns_av_R_equivalents 0.0475
_diffrn_reflns_av_sigmaI/netI 0.0332
_diffrn_reflns_limit_h_max 11
_diffrn_reflns_limit_h_min -11
_diffrn_reflns_limit_k_max 20
_diffrn_reflns_limit_k_min -20
_diffrn_reflns_limit_l_max 8
_diffrn_reflns_limit_l_min -8
_diffrn_reflns_number 8125
_diffrn_reflns_theta_full 26.37
_diffrn_reflns_theta_max 26.37
_diffrn_reflns_theta_min 3.31
_exptl_absorpt_coefficient_mu 0.340
_exptl_crystal_density_diffrn 2.372
_exptl_crystal_density_method 'not measured'
_exptl_crystal_description plate
_exptl_crystal_F_000 696
_refine_diff_density_max 0.421
_refine_diff_density_min -0.332
_refine_diff_density_rms 0.076
_refine_ls_extinction_method none
_refine_ls_goodness_of_fit_ref 1.052
_refine_ls_matrix_type full
_refine_ls_number_parameters 112
_refine_ls_number_reflns 1059
_refine_ls_number_restraints 0
_refine_ls_restrained_S_all 1.052
_refine_ls_R_factor_all 0.0514
_refine_ls_R_factor_gt 0.0386
_refine_ls_shift/su_max 0.000
_refine_ls_shift/su_mean 0.000
_refine_ls_structure_factor_coef Fsqd
_refine_ls_weighting_details 'calc w=1/[\s^2^(Fo^2^)+(0.0734P)^2^+0.1817P] where P=(Fo^2^+2Fc^2^)/3'
_refine_ls_weighting_scheme calc
_refine_ls_wR_factor_gt 0.1081
_refine_ls_wR_factor_ref 0.1184
_reflns_number_gt 787
_reflns_number_total 1059
_reflns_threshold_expression >2sigma(I)
_cod_data_source_file c8dt03348j2.cif
_cod_data_source_block b
_cod_depositor_comments 'Adding full bibliography for 7047823.cif.'
_cod_original_sg_symbol_H-M Pnma
_cod_database_code 7047823

loop_
_symmetry_equiv_pos_as_xyz
'x, y, z'
'-x+1/2, -y, z+1/2'
'-x, y+1/2, -z'
'x+1/2, -y+1/2, -z+1/2'
'-x, -y, -z'
'x-1/2, y, -z-1/2'
'x, -y-1/2, z'
'-x-1/2, y-1/2, z-1/2'

loop_
_atom_site_label
_atom_site_type_symbol
_atom_site_fract_x
_atom_site_fract_y
_atom_site_fract_z
_atom_site_U_iso_or_equiv
_atom_site_adp_type
_atom_site_occupancy
_atom_site_symmetry_multiplicity
_atom_site_calc_flag
_atom_site_refinement_flags
Na1 Na 1.05858(12) 0.7500 1.25115(14) 0.0221(3) Uani 1 2 d S
Na2 Na 1.05872(9) 0.62907(5) 0.75319(10) 0.0270(3) Uani 1 1 d .
B1 B 0.4360(2) 0.55475(13) 0.1891(3) 0.0159(4) Uani 1 1 d .
B2 B 0.6823(2) 0.55239(13) 0.3145(3) 0.0168(5) Uani 1 1 d .
B3 B 0.8093(3) 0.7500 0.8045(4) 0.0162(6) Uani 1 2 d S
B4 B 0.8079(2) 0.67208(12) 0.4763(3) 0.0153(5) Uani 1 1 d .
O1 O 0.80456(19) 0.7500 0.3792(2) 0.0178(5) Uani 1 2 d S
O2 O 0.67658(13) 0.62421(8) 0.41104(18) 0.0173(4) Uani 1 1 d .
O3 O 0.55836(13) 0.51363(8) 0.25025(18) 0.0194(4) Uani 1 1 d .
O4 O 0.44091(14) 0.62677(8) 0.09423(18) 0.0181(4) Uani 1 1 d .
O5 O 0.31010(13) 0.51300(9) 0.2273(2) 0.0226(4) Uani 1 1 d .
O6 O 0.81014(14) 0.67592(8) 0.69328(19) 0.0204(4) Uani 1 1 d .
F7 F 0.68188(18) 0.7500 0.9331(2) 0.0314(5) Uani 1 2 d S
F8 F 0.93387(19) 0.7500 0.9374(2) 0.0320(5) Uani 1 2 d S

loop_
_atom_site_aniso_label
_atom_site_aniso_U_11
_atom_site_aniso_U_22
_atom_site_aniso_U_33
_atom_site_aniso_U_23
_atom_site_aniso_U_13
_atom_site_aniso_U_12
Na1 0.0241(7) 0.0242(6) 0.0182(6) 0.000 0.0031(4) 0.000
Na2 0.0283(6) 0.0260(5) 0.0268(5) -0.0008(3) -0.0081(3) -0.0002(4)
B1 0.0142(11) 0.0168(9) 0.0168(9) -0.0029(8) 0.0002(8) 0.0001(8)
B2 0.0187(12) 0.0156(10) 0.0161(9) 0.0020(8) -0.0011(8) 0.0009(8)
B3 0.0188(15) 0.0184(15) 0.0115(12) 0.000 -0.0013(12) 0.000
B4 0.0176(11) 0.0154(10) 0.0130(9) -0.0003(8) 0.0005(8) 0.0003(8)
O1 0.0272(11) 0.0149(9) 0.0114(8) 0.000 -0.0012(7) 0.000
O2 0.0142(7) 0.0181(7) 0.0197(7) -0.0024(5) 0.0008(5) -0.0001(5)
O3 0.0139(7) 0.0153(7) 0.0290(8) -0.0016(5) -0.0030(5) -0.0003(5)
O4 0.0149(7) 0.0191(7) 0.0204(7) 0.0017(5) 0.0002(5) -0.0017(5)
O5 0.0157(7) 0.0201(7) 0.0321(8) 0.0087(6) -0.0004(5) 0.0001(6)
O6 0.0319(8) 0.0167(7) 0.0127(6) 0.0012(5) 0.0003(5) -0.0008(5)
F7 0.0335(11) 0.0361(10) 0.0246(9) 0.000 0.0137(7) 0.000
F8 0.0326(11) 0.0363(10) 0.0273(9) 0.000 -0.0130(8) 0.000

loop_
_atom_type_symbol
_atom_type_description
_atom_type_scat_dispersion_real
_atom_type_scat_dispersion_imag
_atom_type_scat_source
B B 0.0013 0.0007 'International Tables Vol C Tables 4.2.6.8 and 6.1.1.4'
O O 0.0106 0.0060 'International Tables Vol C Tables 4.2.6.8 and 6.1.1.4'
F F 0.0171 0.0103 'International Tables Vol C Tables 4.2.6.8 and 6.1.1.4'
Na Na 0.0362 0.0249 'International Tables Vol C Tables 4.2.6.8 and 6.1.1.4'

loop_
_geom_angle_atom_site_label_1
_geom_angle_atom_site_label_2
_geom_angle_atom_site_label_3
_geom_angle
_geom_angle_site_symmetry_1
_geom_angle_site_symmetry_3
F8 Na1 F7 179.57(8) . 6_658
F8 Na1 O1 98.27(7) . 6_657
F7 Na1 O1 82.16(7) 6_658 6_657
F8 Na1 O1 80.80(7) . 1_556
F7 Na1 O1 98.77(6) 6_658 1_556
O1 Na1 O1 179.07(5) 6_657 1_556
F8 Na1 O4 98.42(5) . 6_657
F7 Na1 O4 81.33(5) 6_658 6_657
O1 Na1 O4 123.45(4) 6_657 6_657
O1 Na1 O4 56.81(4) 1_556 6_657
F8 Na1 O4 98.42(5) . 4_566
F7 Na1 O4 81.33(5) 6_658 4_566
O1 Na1 O4 123.45(4) 6_657 4_566
O1 Na1 O4 56.81(4) 1_556 4_566
O4 Na1 O4 106.76(7) 6_657 4_566
F8 Na1 O2 80.81(4) . 6_657
F7 Na1 O2 99.44(5) 6_658 6_657
O1 Na1 O2 56.82(4) 6_657 6_657
O1 Na1 O2 122.91(4) 1_556 6_657
O4 Na1 O2 73.34(4) 6_657 6_657
O4 Na1 O2 179.23(6) 4_566 6_657
F8 Na1 O2 80.81(4) . 4_566
F7 Na1 O2 99.44(5) 6_658 4_566
O1 Na1 O2 56.82(4) 6_657 4_566
O1 Na1 O2 122.91(4) 1_556 4_566
O4 Na1 O2 179.23(6) 6_657 4_566
O4 Na1 O2 73.34(4) 4_566 4_566
O2 Na1 O2 106.55(7) 6_657 4_566
F8 Na1 B4 86.27(6) . 6_657
F7 Na1 B4 94.12(6) 6_658 6_657
O1 Na1 B4 27.52(4) 6_657 6_657
O1 Na1 B4 152.08(5) 1_556 6_657
O4 Na1 B4 101.36(5) 6_657 6_657
O4 Na1 B4 150.40(6) 4_566 6_657
O2 Na1 B4 29.76(5) 6_657 6_657
O2 Na1 B4 78.67(5) 4_566 6_657
F8 Na1 B4 86.27(6) . 4_566
F7 Na1 B4 94.12(6) 6_658 4_566
O1 Na1 B4 27.52(4) 6_657 4_566
O1 Na1 B4 152.08(4) 1_556 4_566
O4 Na1 B4 150.40(6) 6_657 4_566
O4 Na1 B4 101.36(5) 4_566 4_566
O2 Na1 B4 78.67(5) 6_657 4_566
O2 Na1 B4 29.76(5) 4_566 4_566
B4 Na1 B4 49.55(8) 6_657 4_566
F8 Na1 B4 93.36(6) . 1_556
F7 Na1 B4 86.25(6) 6_658 1_556
O1 Na1 B4 152.67(4) 6_657 1_556
O1 Na1 B4 27.73(4) 1_556 1_556
O4 Na1 B4 29.69(5) 6_657 1_556
O4 Na1 B4 78.67(5) 4_566 1_556
O2 Na1 B4 101.30(5) 6_657 1_556
O2 Na1 B4 150.14(5) 4_566 1_556
B4 Na1 B4 130.47(7) 6_657 1_556
B4 Na1 B4 179.63(5) 4_566 1_556
F8 Na1 B4 93.36(6) . 7_576
F7 Na1 B4 86.25(6) 6_658 7_576
O1 Na1 B4 152.67(4) 6_657 7_576
O1 Na1 B4 27.73(4) 1_556 7_576
O4 Na1 B4 78.67(5) 6_657 7_576
O4 Na1 B4 29.69(5) 4_566 7_576
O2 Na1 B4 150.14(5) 6_657 7_576
O2 Na1 B4 101.30(5) 4_566 7_576
B4 Na1 B4 179.63(5) 6_657 7_576
B4 Na1 B4 130.47(7) 4_566 7_576
B4 Na1 B4 49.51(8) 1_556 7_576
O6 Na2 O6 143.84(7) . 6_657
O6 Na2 O2 124.55(5) . 6_657
O6 Na2 O2 57.83(4) 6_657 6_657
O6 Na2 O4 57.16(4) . 6_656
O6 Na2 O4 122.45(5) 6_657 6_656
O2 Na2 O4 177.21(6) 6_657 6_656
O6 Na2 O3 83.46(5) . 2_665
O6 Na2 O3 132.67(6) 6_657 2_665
O2 Na2 O3 99.40(5) 6_657 2_665
O4 Na2 O3 78.42(4) 6_656 2_665
O6 Na2 F8 54.66(5) . .
O6 Na2 F8 96.68(5) 6_657 .
O2 Na2 F8 78.36(5) 6_657 .
O4 Na2 F8 104.23(5) 6_656 .
O3 Na2 F8 120.40(6) 2_665 .
O6 Na2 F7 95.61(5) . 6_657
O6 Na2 F7 54.51(5) 6_657 6_657
O2 Na2 F7 104.96(5) 6_657 6_657
O4 Na2 F7 76.66(5) 6_656 6_657
O3 Na2 F7 150.73(5) 2_665 6_657
F8 Na2 F7 80.81(5) . 6_657
O6 Na2 O5 134.28(5) . 2_665
O6 Na2 O5 81.22(5) 6_657 2_665
O2 Na2 O5 80.01(5) 6_657 2_665
O4 Na2 O5 97.24(5) 6_656 2_665
O3 Na2 O5 52.64(4) 2_665 2_665
F8 Na2 O5 155.53(5) . 2_665
F7 Na2 O5 116.02(5) 6_657 2_665
O6 Na2 B4 137.95(6) . 6_657
O6 Na2 B4 28.41(5) 6_657 6_657
O2 Na2 B4 30.03(5) 6_657 6_657
O4 Na2 B4 150.59(6) 6_656 6_657
O3 Na2 B4 122.70(6) 2_665 6_657
F8 Na2 B4 83.30(6) . 6_657
F7 Na2 B4 76.61(5) 6_657 6_657
O5 Na2 B4 83.70(5) 2_665 6_657
O6 Na2 B1 107.50(6) . 2_665
O6 Na2 B1 108.11(6) 6_657 2_665
O2 Na2 B1 94.99(5) 6_657 2_665
O4 Na2 B1 82.28(5) 6_656 2_665
O3 Na2 B1 26.89(5) 2_665 2_665
F8 Na2 B1 145.79(6) . 2_665
F7 Na2 B1 132.85(6) 6_657 2_665
O5 Na2 B1 26.90(5) 2_665 2_665
B4 Na2 B1 107.62(6) 6_657 2_665
O6 Na2 B4 27.84(5) . .
O6 Na2 B4 137.13(6) 6_657 .
O2 Na2 B4 152.21(6) 6_657 .
O4 Na2 B4 29.72(5) 6_656 .
O3 Na2 B4 83.27(5) 2_665 .
F8 Na2 B4 76.57(6) . .
F7 Na2 B4 82.68(6) 6_657 .
O5 Na2 B4 121.21(5) 2_665 .
B4 Na2 B4 153.13(8) 6_657 .
B1 Na2 B4 99.00(6) 2_665 .
O6 Na2 B3 27.08(5) . .
O6 Na2 B3 119.64(6) 6_657 .
O2 Na2 B3 104.67(6) 6_657 .
O4 Na2 B3 77.69(6) 6_656 .
O3 Na2 B3 105.54(5) 2_665 .
F8 Na2 B3 28.26(6) . .
F7 Na2 B3 83.87(5) 6_657 .
O5 Na2 B3 158.10(5) 2_665 .
B4 Na2 B3 111.25(6) 6_657 .
B1 Na2 B3 131.85(6) 2_665 .
B4 Na2 B3 48.80(6) . .
O4 B1 O5 123.59(17) . .
O4 B1 O3 122.69(16) . .
O5 B1 O3 113.67(16) . .
O4 B1 Na2 159.72(13) . 2_664
O5 B1 Na2 59.77(9) . 2_664
O3 B1 Na2 57.52(9) . 2_664
O2 B2 O5 122.75(16) . 6_656
O2 B2 O3 121.18(17) . .
O5 B2 O3 116.07(16) 6_656 .
O6 B3 O6 117.3(2) . 7_575
O6 B3 F8 108.15(14) . .
O6 B3 F8 108.15(14) 7_575 .
O6 B3 F7 108.01(14) . .
O6 B3 F7 108.01(14) 7_575 .
F8 B3 F7 106.8(2) . .
O6 B3 Na2 119.31(16) . 7_575
O6 B3 Na2 52.15(9) 7_575 7_575
F8 B3 Na2 57.81(8) . 7_575
F7 B3 Na2 132.64(8) . 7_575
O6 B3 Na2 52.15(9) . .
O6 B3 Na2 119.31(16) 7_575 .
F8 B3 Na2 57.81(8) . .
F7 B3 Na2 132.64(8) . .
Na2 B3 Na2 80.47(7) 7_575 .
O6 B3 Na2 52.42(10) . 6_557
O6 B3 Na2 119.24(15) 7_575 6_557
F8 B3 Na2 132.54(9) . 6_557
F7 B3 Na2 57.35(8) . 6_557
Na2 B3 Na2 166.46(10) 7_575 6_557
Na2 B3 Na2 98.13(3) . 6_557
O6 B3 Na2 119.24(15) . 4_466
O6 B3 Na2 52.42(9) 7_575 4_466
F8 B3 Na2 132.54(9) . 4_466
F7 B3 Na2 57.35(8) . 4_466
Na2 B3 Na2 98.13(3) 7_575 4_466
Na2 B3 Na2 166.46(10) . 4_466
Na2 B3 Na2 80.05(7) 6_557 4_466
O1 B4 O6 114.35(15) . .
O1 B4 O2 108.39(15) . .
O6 B4 O2 108.71(14) . .
O1 B4 O4 108.35(15) . 6_656
O6 B4 O4 108.58(14) . 6_656
O2 B4 O4 108.31(14) . 6_656
O1 B4 Na2 117.46(13) . 6_557
O6 B4 Na2 54.93(8) . 6_557
O2 B4 Na2 55.34(8) . 6_557
O4 B4 Na2 134.10(12) 6_656 6_557
O1 B4 Na1 52.09(10) . 6_557
O6 B4 Na1 119.26(12) . 6_557
O2 B4 Na1 57.47(8) . 6_557
O4 B4 Na1 132.16(11) 6_656 6_557
Na2 B4 Na1 79.08(5) 6_557 6_557
O1 B4 Na1 54.64(10) . 1_554
O6 B4 Na1 117.47(12) . 1_554
O2 B4 Na1 133.76(11) . 1_554
O4 B4 Na1 55.28(8) 6_656 1_554
Na2 B4 Na1 167.78(8) 6_557 1_554
Na1 B4 Na1 99.29(6) 6_557 1_554
O1 B4 Na2 119.65(12) . .
O6 B4 Na2 52.88(9) . .
O2 B4 Na2 131.95(11) . .
O4 B4 Na2 56.72(8) 6_656 .
Na2 B4 Na2 99.92(6) 6_557 .
Na1 B4 Na2 167.58(8) 6_557 .
Na1 B4 Na2 79.04(5) 1_554 .
B4 O1 B4 126.27(19) 7_575 .
B4 O1 Na1 100.39(11) 7_575 6_557
B4 O1 Na1 100.39(11) . 6_557
B4 O1 Na1 97.63(11) 7_575 1_554
B4 O1 Na1 97.63(11) . 1_554
Na1 O1 Na1 139.39(7) 6_557 1_554
B2 O2 B4 124.04(14) . .
B2 O2 Na2 118.36(11) . 6_557
B4 O2 Na2 94.63(9) . 6_557
B2 O2 Na1 121.28(11) . 6_557
B4 O2 Na1 92.78(9) . 6_557
Na2 O2 Na1 99.39(5) 6_557 6_557
B1 O3 B2 123.49(15) . .
B1 O3 Na2 95.59(10) . 2_664
B2 O3 Na2 139.94(12) . 2_664
B1 O4 B4 123.34(14) . 6_556
B1 O4 Na1 121.98(11) . 6_557
B4 O4 Na1 95.02(10) 6_556 6_557
B1 O4 Na2 116.96(11) . 6_556
B4 O4 Na2 93.56(9) 6_556 6_556
Na1 O4 Na2 99.88(5) 6_557 6_556
B1 O5 B2 117.43(15) . 6_556
B1 O5 Na2 93.33(11) . 2_664
B2 O5 Na2 145.59(12) 6_556 2_664
B3 O6 B4 123.84(15) . .
B3 O6 Na2 100.77(13) . .
B4 O6 Na2 99.29(11) . .
B3 O6 Na2 100.61(13) . 6_557
B4 O6 Na2 96.66(10) . 6_557
Na2 O6 Na2 139.56(7) . 6_557
B3 F7 Na1 154.46(15) . 6_558
B3 F7 Na2 94.45(9) . 6_557
Na1 F7 Na2 101.97(5) 6_558 6_557
B3 F7 Na2 94.45(9) . 4_466
Na1 F7 Na2 101.97(5) 6_558 4_466
Na2 F7 Na2 99.20(7) 6_557 4_466
B3 F8 Na1 156.41(16) . .
B3 F8 Na2 93.93(9) . .
Na1 F8 Na2 101.25(5) . .
B3 F8 Na2 93.93(9) . 7_575
Na1 F8 Na2 101.25(5) . 7_575
Na2 F8 Na2 99.18(7) . 7_575

loop_
_geom_bond_atom_site_label_1
_geom_bond_atom_site_label_2
_geom_bond_distance
_geom_bond_site_symmetry_2
Na1 F8 2.3804(17) .
Na1 F7 2.3856(18) 6_658
Na1 O1 2.438(2) 6_657
Na1 O1 2.502(2) 1_556
Na1 O4 2.5093(14) 6_657
Na1 O4 2.5093(14) 4_566
Na1 O2 2.5651(14) 6_657
Na1 O2 2.5651(14) 4_566
Na1 B4 3.039(2) 6_657
Na1 B4 3.039(2) 4_566
Na1 B4 3.041(2) 1_556
Na1 B4 3.041(2) 7_576
Na2 O6 2.4595(15) .
Na2 O6 2.4779(15) 6_657
Na2 O2 2.4817(14) 6_657
Na2 O4 2.5500(14) 6_656
Na2 O3 2.5722(17) 2_665
Na2 F8 2.5956(15) .
Na2 F7 2.5952(15) 6_657
Na2 O5 2.6264(16) 2_665
Na2 B4 3.007(2) 6_657
Na2 B1 3.035(2) 2_665
Na2 B4 3.044(2) .
Na2 B3 3.060(2) .
B1 O4 1.335(2) .
B1 O5 1.375(2) .
B1 O3 1.379(2) .
B1 Na2 3.035(2) 2_664
B2 O2 1.338(2) .
B2 O5 1.376(2) 6_656
B2 O3 1.379(2) .
B3 O6 1.418(2) .
B3 O6 1.418(2) 7_575
B3 F8 1.452(3) .
B3 F7 1.456(3) .
B3 Na2 3.060(2) 7_575
B3 Na2 3.073(2) 6_557
B3 Na2 3.073(2) 4_466
B4 O1 1.427(2) .
B4 O6 1.440(2) .
B4 O2 1.510(2) .
B4 O4 1.512(2) 6_656
B4 Na2 3.007(2) 6_557
B4 Na1 3.039(2) 6_557
B4 Na1 3.041(2) 1_554
O1 B4 1.427(2) 7_575
O1 Na1 2.438(2) 6_557
O1 Na1 2.502(2) 1_554
O2 Na2 2.4817(14) 6_557
O2 Na1 2.5651(14) 6_557
O3 Na2 2.5722(17) 2_664
O4 B4 1.512(2) 6_556
O4 Na1 2.5093(14) 6_557
O4 Na2 2.5500(14) 6_556
O5 B2 1.376(2) 6_556
O5 Na2 2.6264(16) 2_664
O6 Na2 2.4779(15) 6_557
F7 Na1 2.3856(18) 6_558
F7 Na2 2.5952(14) 6_557
F7 Na2 2.5952(14) 4_466
F8 Na2 2.5956(15) 7_575
